data_1548742
loop_
_publ_author_name
'Chizhik, Stanislav'
'Sidelnikov, Anatoly'
'Zakharov, Boris'
'Naumov, Pan\<ce'
'Boldyreva, Elena'

_publ_section_title
;
 Quantification of photoinduced bending of dynamic molecular crystals:
 from macroscopic strain to kinetic constants and activation energies.
;
_journal_issue 8
_journal_name_full 'Chemical science'
_journal_page_first 2319
_journal_page_last 2335
_journal_paper_doi 10.1039/c7sc04863g
_journal_volume 9
_journal_year 2018
_chemical_formula_sum 'Cl Co H15 N7 O5'
_chemical_formula_weight 287.57
_chemical_name_common nitrito-pentaammine-Co(III)-chloride-nitrate
_space_group_crystal_system orthorhombic
_space_group_IT_number 62
_space_group_name_Hall '-P 2ac 2n'
_space_group_name_H-M_alt 'P n m a'
_symmetry_space_group_name_Hall '-P 2ac 2n'
_symmetry_space_group_name_H-M 'P n m a'
_atom_sites_solution_hydrogens geom
_audit_creation_method SHELXL-2016/6
_audit_update_record
;
2017-03-07 deposited with the CCDC.
2018-01-19 downloaded from the CCDC.
;
_cell_angle_alpha 90
_cell_angle_beta 90
_cell_angle_gamma 90
_cell_formula_units_Z 4
_cell_length_a 14.4710(9)
_cell_length_b 7.5428(3)
_cell_length_c 9.4556(5)
_cell_measurement_reflns_used 671
_cell_measurement_temperature 295(2)
_cell_measurement_theta_max 16.1780
_cell_measurement_theta_min 2.0530
_cell_volume 1032.10(9)
_computing_structure_refinement 'SHELXL-2016/6 (Sheldrick, 2016)'
_diffrn_ambient_temperature 295(2)
_diffrn_measured_fraction_theta_full 0.985
_diffrn_measured_fraction_theta_max 0.974
_diffrn_measurement_device_type '1-circle goniometer'
_diffrn_measurement_method \w-scan
_diffrn_radiation_wavelength 0.4109
_diffrn_reflns_av_R_equivalents 0.0574
_diffrn_reflns_av_unetI/netI 0.0434
_diffrn_reflns_Laue_measured_fraction_full 0.985
_diffrn_reflns_Laue_measured_fraction_max 0.974
_diffrn_reflns_limit_h_max 15
_diffrn_reflns_limit_h_min -18
_diffrn_reflns_limit_k_max 9
_diffrn_reflns_limit_k_min -9
_diffrn_reflns_limit_l_max 11
_diffrn_reflns_limit_l_min -11
_diffrn_reflns_number 4527
_diffrn_reflns_point_group_measured_fraction_full 0.985
_diffrn_reflns_point_group_measured_fraction_max 0.974
_diffrn_reflns_theta_full 14.273
_diffrn_reflns_theta_max 14.877
_diffrn_reflns_theta_min 1.997
_diffrn_source synchrotron
_exptl_absorpt_coefficient_mu 0.429
_exptl_absorpt_correction_T_max 1.00000
_exptl_absorpt_correction_T_min 0.19612
_exptl_absorpt_correction_type multi-scan
_exptl_absorpt_process_details
;
CrysAlisPro 1.171.38.43 (Rigaku Oxford Diffraction, 2015)
Empirical absorption correction using spherical harmonics,
 implemented in SCALE3 ABSPACK scaling algorithm.
;
_exptl_crystal_colour orange
_exptl_crystal_density_diffrn 1.851
_exptl_crystal_description prism
_exptl_crystal_F_000 592
_exptl_crystal_size_max 0.25
_exptl_crystal_size_mid 0.05
_exptl_crystal_size_min 0.01
_refine_diff_density_max 0.702
_refine_diff_density_min -0.832
_refine_diff_density_rms 0.142
_refine_ls_extinction_method none
_refine_ls_goodness_of_fit_ref 1.202
_refine_ls_hydrogen_treatment constr
_refine_ls_matrix_type full
_refine_ls_number_parameters 76
_refine_ls_number_reflns 1111
_refine_ls_number_restraints 0
_refine_ls_restrained_S_all 1.202
_refine_ls_R_factor_all 0.0631
_refine_ls_R_factor_gt 0.0486
_refine_ls_shift/su_max 0.000
_refine_ls_shift/su_mean 0.000
_refine_ls_structure_factor_coef Fsqd
_refine_ls_weighting_details 'w=1/[\s^2^(Fo^2^)+(0.0567P)^2^+1.2708P] where P=(Fo^2^+2Fc^2^)/3'
_refine_ls_weighting_scheme calc
_refine_ls_wR_factor_gt 0.1182
_refine_ls_wR_factor_ref 0.1451
_reflns_Friedel_coverage 0.000
_reflns_number_gt 871
_reflns_number_total 1111
_reflns_threshold_expression 'I > 2\s(I)'
_cod_data_source_file c7sc04863g2.cif
_cod_data_source_block ClNO3_2
_cod_depositor_comments 'Adding full bibliography for 1548738--1548749.cif.'
_cod_database_code 1548742
_shelx_shelxl_version_number 2016/6
_shelx_space_group_comment
;
The symmetry employed for this shelxl refinement is uniquely defined
by the following loop, which should always be used as a source of
symmetry information in preference to the above space-group names.
They are only intended as comments.
;

loop_
_space_group_symop_operation_xyz
'x, y, z'
'-x+1/2, -y, z+1/2'
'x+1/2, -y+1/2, -z+1/2'
'-x, y+1/2, -z'
'-x, -y, -z'
'x-1/2, y, -z-1/2'
'-x-1/2, y-1/2, z-1/2'
'x, -y-1/2, z'

loop_
_atom_site_label
_atom_site_type_symbol
_atom_site_fract_x
_atom_site_fract_y
_atom_site_fract_z
_atom_site_U_iso_or_equiv
_atom_site_adp_type
_atom_site_occupancy
_atom_site_site_symmetry_order
_atom_site_calc_flag
_atom_site_refinement_flags_posn
_atom_site_refinement_flags_adp
_atom_site_refinement_flags_occupancy
Cl1 Cl 0.35264(11) 0.250000 0.51025(16) 0.0417(4) Uani 1 2 d S T P
Co1 Co 0.13582(5) 0.250000 0.78837(8) 0.0329(3) Uani 1 2 d S T P
N1 N 0.1227(4) 0.250000 0.5831(5) 0.0410(12) Uani 1 2 d S T P
H1A H 0.063010 0.250000 0.560538 0.049 Uiso 0.5 2 calc R U P
H1B H 0.149575 0.346341 0.547589 0.049 Uiso 0.25 1 calc R U P
H1C H 0.149575 0.153659 0.547589 0.049 Uiso 0.25 1 calc R U P
H1D H 0.178430 0.250000 0.543272 0.049 Uiso 0.5 2 calc R U P
H1E H 0.091865 0.153659 0.556221 0.049 Uiso 0.25 1 calc R U P
H1F H 0.091865 0.346341 0.556221 0.049 Uiso 0.25 1 calc R U P
N2 N 0.0407(3) 0.0674(4) 0.8121(4) 0.0433(9) Uani 1 1 d . . .
H2A H 0.014905 0.043760 0.728789 0.052 Uiso 0.5 1 calc R U P
H2B H 0.066349 -0.030756 0.846658 0.052 Uiso 0.5 1 calc R U P
H2C H -0.002384 0.106160 0.871782 0.052 Uiso 0.5 1 calc R U P
H2D H 0.037675 0.035683 0.902697 0.052 Uiso 0.5 1 calc R U P
H2E H -0.013769 0.110198 0.784828 0.052 Uiso 0.5 1 calc R U P
H2F H 0.054964 -0.026718 0.759704 0.052 Uiso 0.5 1 calc R U P
N3 N 0.2295(3) 0.0634(4) 0.7715(4) 0.0437(9) Uani 1 1 d . . .
H3A H 0.233439 0.028655 0.681731 0.052 Uiso 0.5 1 calc R U P
H3B H 0.283978 0.105274 0.799659 0.052 Uiso 0.5 1 calc R U P
H3C H 0.213623 -0.028398 0.825377 0.052 Uiso 0.5 1 calc R U P
H3D H 0.253921 0.041699 0.856114 0.052 Uiso 0.5 1 calc R U P
H3E H 0.203382 -0.034920 0.738185 0.052 Uiso 0.5 1 calc R U P
H3F H 0.273737 0.098752 0.712468 0.052 Uiso 0.5 1 calc R U P
N5 N 0.4009(4) 0.250000 1.0133(5) 0.0429(12) Uani 1 2 d S T P
O3 O 0.4081(3) 0.1073(4) 0.9481(4) 0.0624(10) Uani 1 1 d . . .
O4 O 0.3854(4) 0.250000 1.1421(6) 0.0700(16) Uani 1 2 d S T P
O1 O 0.1666(4) 0.250000 0.9857(5) 0.0522(12) Uani 1 2 d S T P
O2 O 0.1274(4) 0.250000 1.1999(5) 0.0622(15) Uani 1 2 d S T P
N4 N 0.1016(5) 0.250000 1.0762(6) 0.0627(17) Uani 1 2 d S T P

loop_
_atom_site_aniso_label
_atom_site_aniso_U_11
_atom_site_aniso_U_22
_atom_site_aniso_U_33
_atom_site_aniso_U_23
_atom_site_aniso_U_13
_atom_site_aniso_U_12
Cl1 0.0384(9) 0.0374(7) 0.0493(9) 0.000 0.0028(6) 0.000
Co1 0.0306(5) 0.0267(4) 0.0414(5) 0.000 -0.0008(3) 0.000
N1 0.044(3) 0.029(2) 0.050(3) 0.000 0.002(2) 0.000
N2 0.033(2) 0.0364(16) 0.060(2) 0.0001(15) -0.0001(16) -0.0037(15)
N3 0.038(2) 0.0354(16) 0.058(2) 0.0006(16) -0.0036(16) 0.0012(16)
N5 0.044(3) 0.038(3) 0.047(3) 0.000 -0.008(2) 0.000
O3 0.073(3) 0.0379(16) 0.076(2) -0.0127(16) 0.0037(19) 0.0020(16)
O4 0.095(5) 0.064(3) 0.051(3) 0.000 -0.001(3) 0.000
O1 0.050(3) 0.057(3) 0.049(2) 0.000 0.003(2) 0.000
O2 0.077(4) 0.067(3) 0.042(3) 0.000 -0.005(2) 0.000
N4 0.069(5) 0.072(4) 0.047(3) 0.000 0.007(3) 0.000

loop_
_atom_type_symbol
_atom_type_description
_atom_type_scat_dispersion_real
_atom_type_scat_dispersion_imag
_atom_type_scat_source
Cl Cl 0.0549 0.0527 'International Tables Vol C Tables 4.2.6.8 and 6.1.1.4'
Co Co 0.2140 0.3544 'International Tables Vol C Tables 4.2.6.8 and 6.1.1.4'
H H 0.0000 0.0000 'International Tables Vol C Tables 4.2.6.8 and 6.1.1.4'
N N 0.0006 0.0010 'International Tables Vol C Tables 4.2.6.8 and 6.1.1.4'
O O 0.0018 0.0018 'International Tables Vol C Tables 4.2.6.8 and 6.1.1.4'

loop_
_geom_angle_atom_site_label_1
_geom_angle_atom_site_label_2
_geom_angle_atom_site_label_3
_geom_angle
_geom_angle_site_symmetry_1
_geom_angle_site_symmetry_3
O1 Co1 N1 172.1(2) . .
O1 Co1 N2 92.96(15) . 8_565
N1 Co1 N2 92.63(16) . 8_565
O1 Co1 N2 92.96(16) . .
N1 Co1 N2 92.63(16) . .
N2 Co1 N2 89.3(2) 8_565 .
O1 Co1 N3 85.33(15) . .
N1 Co1 N3 89.21(15) . .
N2 Co1 N3 177.82(15) 8_565 .
N2 Co1 N3 89.45(17) . .
O1 Co1 N3 85.33(15) . 8_565
N1 Co1 N3 89.21(15) . 8_565
N2 Co1 N3 89.45(17) 8_565 8_565
N2 Co1 N3 177.82(15) . 8_565
N3 Co1 N3 91.8(2) . 8_565
O4 N5 O3 120.1(3) . 8_565
O4 N5 O3 120.1(3) . .
O3 N5 O3 119.7(5) 8_565 .
N4 O1 Co1 118.8(5) . .
O2 N4 O1 114.5(7) . .

loop_
_geom_bond_atom_site_label_1
_geom_bond_atom_site_label_2
_geom_bond_distance
_geom_bond_site_symmetry_2
Co1 O1 1.918(5) .
Co1 N1 1.950(5) .
Co1 N2 1.961(3) 8_565
Co1 N2 1.961(3) .
Co1 N3 1.961(3) .
Co1 N3 1.961(4) 8_565
N5 O4 1.238(7) .
N5 O3 1.244(4) 8_565
N5 O3 1.244(4) .
O1 N4 1.272(8) .
O2 N4 1.228(7) .

loop_
_geom_torsion_atom_site_label_1
_geom_torsion_atom_site_label_2
_geom_torsion_atom_site_label_3
_geom_torsion_atom_site_label_4
_geom_torsion
Co1 O1 N4 O2 180.000(1)
